data_7225332
loop_
_publ_author_name
'Manna, Utsab'
'Nayak, Biswajit'
'Hoque, Md. Najbul'
'Das, Gopal'

_publ_section_title
;
 Influence of the cavity dimension on encapsulation of halides within the
 capsular assembly and side-cleft recognition of a sulfate--water cluster
 assisted by polyammonium tripodal receptors
;
_journal_issue 26
_journal_name_full CrystEngComm
_journal_page_first 5036
_journal_paper_doi 10.1039/C6CE00220J
_journal_volume 18
_journal_year 2016
_chemical_formula_moiety '2(C27 H33 N7 O6), 3(O4 S), 3(C3 H7 N O), 0.5(H4O2), 7(H2O)'
_chemical_formula_sum 'C63 H103 N17 O35 S3'
_chemical_formula_weight 1754.786
_space_group_crystal_system triclinic
_space_group_IT_number 2
_space_group_name_Hall '-P 1'
_space_group_name_H-M_alt 'P -1'
_symmetry_space_group_name_Hall '-P 1'
_symmetry_space_group_name_H-M 'P -1'
_atom_sites_solution_hydrogens geom
_audit_block_doi 10.5517/cc1kn84m
_audit_creation_method SHELXL-2014/7
_audit_update_record
;
2016-05-19 deposited with the CCDC.
2016-05-20 downloaded from the CCDC.
;
_cell_angle_alpha 84.839(6)
_cell_angle_beta 75.566(5)
_cell_angle_gamma 61.549(5)
_cell_formula_units_Z 2
_cell_length_a 15.3493(11)
_cell_length_b 15.4384(13)
_cell_length_c 21.0130(16)
_cell_measurement_reflns_used 2356
_cell_measurement_temperature 298(2)
_cell_measurement_theta_max 20.56
_cell_measurement_theta_min 3.57
_cell_volume 4237.4(6)
_computing_cell_refinement 'Bruker SMART'
_computing_data_collection 'Bruker SMART'
_computing_data_reduction 'Bruker SAINT'
_computing_molecular_graphics 'Bruker SHELXTL'
_computing_publication_material 'Bruker SHELXTL'
_computing_structure_refinement 'SHELXL-2014/7 (Sheldrick, 2014)'
_computing_structure_solution 'Bruker SHELXTL'
_diffrn_ambient_temperature 298(2)
_diffrn_measured_fraction_theta_full 0.978
_diffrn_measured_fraction_theta_max 0.978
_diffrn_measurement_device_type 'CCD and area detector'
_diffrn_measurement_method 'phi and omega scans'
_diffrn_radiation_type MoK\a
_diffrn_radiation_wavelength 0.71073
_diffrn_reflns_av_R_equivalents 0.0717
_diffrn_reflns_av_unetI/netI 0.0725
_diffrn_reflns_Laue_measured_fraction_full 0.978
_diffrn_reflns_Laue_measured_fraction_max 0.978
_diffrn_reflns_limit_h_max 13
_diffrn_reflns_limit_h_min -14
_diffrn_reflns_limit_k_max 14
_diffrn_reflns_limit_k_min -13
_diffrn_reflns_limit_l_max 19
_diffrn_reflns_limit_l_min -19
_diffrn_reflns_number 25922
_diffrn_reflns_point_group_measured_fraction_full 0.978
_diffrn_reflns_point_group_measured_fraction_max 0.978
_diffrn_reflns_theta_full 19.056
_diffrn_reflns_theta_max 19.056
_diffrn_reflns_theta_min 1.001
_diffrn_source 'sealed tube'
_exptl_absorpt_coefficient_mu 0.177
_exptl_absorpt_correction_type multi-scan
_exptl_absorpt_process_details SADABS
_exptl_crystal_colour 'yellowish white'
_exptl_crystal_density_diffrn 1.369
_exptl_crystal_description plate
_exptl_crystal_F_000 1832.0
_exptl_crystal_size_max 0.29
_exptl_crystal_size_mid 0.24
_exptl_crystal_size_min 0.20
_exptl_transmission_factor_max 0.965
_exptl_transmission_factor_min 0.950
_platon_squeeze_details
;
one highly disordered C3H7NO molecule is accounted for using the Platon SQUEEZE function.
A total of 93 electrons were removed from the unit-cell contents by SQUEEZE, which implies  
that 93/2 = 46 of the squeezed-out electrons associated with the formula unit in 1b complex 
of triclinic space group P-1 with Z = 2. As one DMF molecule contains 40 electrons,so it 
implies the contributions of 46/40 = 1 DMF molecule was removed from the Formula unit
by the SQUEEZE process.
;
_refine_diff_density_max 0.671
_refine_diff_density_min -0.281
_refine_diff_density_rms 0.066
_refine_ls_extinction_method none
_refine_ls_goodness_of_fit_ref 0.895
_refine_ls_hydrogen_treatment constr
_refine_ls_matrix_type full
_refine_ls_number_parameters 1013
_refine_ls_number_reflns 6719
_refine_ls_number_restraints 8
_refine_ls_restrained_S_all 0.894
_refine_ls_R_factor_all 0.1012
_refine_ls_R_factor_gt 0.0749
_refine_ls_shift/su_max 0.006
_refine_ls_shift/su_mean 0.003
_refine_ls_structure_factor_coef Fsqd
_refine_ls_weighting_details 'w=1/[\s^2^(Fo^2^)+(0.1671P)^2^+10.7458P] where P=(Fo^2^+2Fc^2^)/3'
_refine_ls_weighting_scheme calc
_refine_ls_wR_factor_gt 0.2137
_refine_ls_wR_factor_ref 0.2383
_reflns_Friedel_coverage 0.000
_reflns_number_gt 4731
_reflns_number_total 6719
_reflns_threshold_expression 'I > 2\s(I)'
_cod_data_source_file c6ce00220j2.cif
_cod_data_source_block 2L1H6_3SO4_8H2O_3DMF
_cod_depositor_comments 'Adding full bibliography for 7225330--7225335.cif.'
_cod_database_code 7225332
_shelx_shelxl_version_number 2014/7
_shelx_space_group_comment
;
The symmetry employed for this shelxl refinement is uniquely defined
by the following loop, which should always be used as a source of
symmetry information in preference to the above space-group names.
They are only intended as comments.
;

loop_
_space_group_symop_operation_xyz
'x, y, z'
'-x, -y, -z'

loop_
_atom_site_label
_atom_site_type_symbol
_atom_site_fract_x
_atom_site_fract_y
_atom_site_fract_z
_atom_site_U_iso_or_equiv
_atom_site_adp_type
_atom_site_occupancy
_atom_site_site_symmetry_order
_atom_site_calc_flag
_atom_site_refinement_flags_posn
_atom_site_refinement_flags_adp
_atom_site_refinement_flags_occupancy
_atom_site_disorder_assembly
_atom_site_disorder_group
S1 S 0.98914(17) 0.28520(17) 0.15657(11) 0.0528(7) Uani 1 1 d . . . . .
O15 O 0.9686(5) 0.3246(5) 0.0940(3) 0.090(2) Uani 1 1 d . . . . .
O16 O 0.9046(4) 0.2672(4) 0.1939(3) 0.0647(16) Uani 1 1 d . . . . .
O17 O 1.0846(5) 0.1907(5) 0.1477(4) 0.098(2) Uani 1 1 d . . . . .
O18 O 1.0018(4) 0.3544(4) 0.1928(3) 0.0618(16) Uani 1 1 d . . . . .
S2 S 0.46047(16) 0.32053(17) 0.15624(10) 0.0505(7) Uani 1 1 d . . . . .
O19 O 0.5038(4) 0.3874(4) 0.1595(3) 0.0790(19) Uani 1 1 d . . . . .
O20 O 0.5050(4) 0.2354(4) 0.1950(3) 0.0831(19) Uani 1 1 d . . . . .
O21 O 0.4799(5) 0.2894(6) 0.0889(3) 0.100(2) Uani 1 1 d . . . . .
O22 O 0.3495(4) 0.3746(4) 0.1837(2) 0.0566(15) Uani 1 1 d . . . . .
S3 S 0.04435(16) 0.18762(15) 0.83383(10) 0.0494(7) Uani 1 1 d . . . . .
O23 O 0.0088(4) 0.1883(4) 0.9051(2) 0.0675(17) Uani 1 1 d . . . . .
O24 O -0.0408(4) 0.2475(5) 0.8039(3) 0.086(2) Uani 1 1 d . . . . .
O25 O 0.0983(4) 0.0855(3) 0.8064(2) 0.0495(14) Uani 1 1 d . . . . .
O26 O 0.1196(5) 0.2256(4) 0.8175(3) 0.086(2) Uani 1 1 d . . . . .
N1 N 0.1490(4) 0.4855(4) 0.0851(3) 0.0373(16) Uani 1 1 d . . . . .
C1 C 0.2403(6) 0.4996(6) 0.0594(3) 0.046(2) Uani 1 1 d . . . . .
H1A H 0.2470 0.5113 0.0127 0.055 Uiso 1 1 calc R U . . .
H1B H 0.3001 0.4391 0.0645 0.055 Uiso 1 1 calc R U . . .
C2 C 0.2386(6) 0.5843(6) 0.0928(4) 0.047(2) Uani 1 1 d . . . . .
H2B H 0.3000 0.5892 0.0722 0.056 Uiso 1 1 calc R U . . .
H2A H 0.1808 0.6455 0.0858 0.056 Uiso 1 1 calc R U . . .
N2 N 0.2317(4) 0.5729(4) 0.1641(3) 0.0439(17) Uani 1 1 d . . . . .
H2N H 0.2069 0.5379 0.1878 0.053 Uiso 1 1 calc R U . . .
C3 C 0.2731(6) 0.6291(6) 0.1905(4) 0.057(2) Uani 1 1 d . . . . .
H3A H 0.2407 0.6970 0.1773 0.068 Uiso 1 1 calc R U . . .
H3B H 0.3456 0.6013 0.1707 0.068 Uiso 1 1 calc R U . . .
C4 C 0.2573(6) 0.6283(7) 0.2643(4) 0.050(2) Uani 1 1 d . . . . .
C5 C 0.3105(7) 0.5442(8) 0.2950(5) 0.078(3) Uani 1 1 d . . . . .
H5 H 0.3537 0.4857 0.2704 0.094 Uiso 1 1 calc R U . . .
C6 C 0.3012(8) 0.5450(8) 0.3618(5) 0.084(3) Uani 1 1 d . . . . .
H6 H 0.3391 0.4883 0.3825 0.101 Uiso 1 1 calc R U . . .
C7 C 0.2341(8) 0.6318(9) 0.3973(4) 0.067(3) Uani 1 1 d . . . . .
C8 C 0.1793(8) 0.7148(8) 0.3686(5) 0.093(4) Uani 1 1 d . . . . .
H8 H 0.1336 0.7725 0.3936 0.111 Uiso 1 1 calc R U . . .
C9 C 0.1919(8) 0.7128(8) 0.3020(6) 0.088(3) Uani 1 1 d . . . . .
H9 H 0.1552 0.7703 0.2816 0.105 Uiso 1 1 calc R U . . .
N3 N 0.2233(7) 0.6323(7) 0.4706(5) 0.093(3) Uani 1 1 d D . . . .
O1 O 0.2961(8) 0.5792(7) 0.4910(4) 0.117(3) Uani 1 1 d . . . . .
O2A O 0.1610(15) 0.7109(11) 0.4993(10) 0.158(8) Uiso 0.5 1 d D . P A 1
O2B O 0.1369(7) 0.6725(10) 0.5053(5) 0.064(3) Uiso 0.5 1 d D . P A 2
C10 C 0.1714(6) 0.3883(6) 0.0599(4) 0.048(2) Uani 1 1 d . . . . .
H10A H 0.2008 0.3826 0.0129 0.058 Uiso 1 1 calc R U . . .
H10B H 0.1078 0.3857 0.0666 0.058 Uiso 1 1 calc R U . . .
C11 C 0.2431(6) 0.3020(6) 0.0923(4) 0.048(2) Uani 1 1 d . . . . .
H11A H 0.2509 0.2415 0.0756 0.057 Uiso 1 1 calc R U . . .
H11B H 0.3095 0.2994 0.0811 0.057 Uiso 1 1 calc R U . . .
N4 N 0.2053(5) 0.3088(4) 0.1650(3) 0.0469(17) Uani 1 1 d . . . . .
H4N H 0.1537 0.3596 0.1864 0.056 Uiso 1 1 calc R U . . .
C12 C 0.2678(7) 0.2173(6) 0.1957(4) 0.057(2) Uani 1 1 d . . . . .
H12B H 0.3385 0.2033 0.1822 0.068 Uiso 1 1 calc R U . . .
H12A H 0.2630 0.1631 0.1797 0.068 Uiso 1 1 calc R U . . .
C13 C 0.2358(7) 0.2232(6) 0.2691(4) 0.055(2) Uani 1 1 d . . . . .
C14A C 0.1709(15) 0.1930(15) 0.2959(9) 0.050(5) Uiso 0.5 1 d . . P B 1
H14A H 0.1435 0.1711 0.2702 0.060 Uiso 0.5 1 calc R U P B 1
C15A C 0.1416(16) 0.1938(17) 0.3655(10) 0.065(6) Uiso 0.5 1 d . . P B 1
H15A H 0.0979 0.1681 0.3854 0.078 Uiso 0.5 1 calc R U P B 1
C14B C 0.1284(14) 0.2374(15) 0.3055(8) 0.047(5) Uiso 0.5 1 d . . P B 2
H14B H 0.0828 0.2430 0.2814 0.057 Uiso 0.5 1 calc R U P B 2
C15B C 0.1009(16) 0.2417(16) 0.3710(9) 0.056(6) Uiso 0.5 1 d . . P B 2
H15B H 0.0367 0.2509 0.3938 0.067 Uiso 0.5 1 calc R U P B 2
C16 C 0.1761(8) 0.2313(7) 0.4040(4) 0.062(2) Uani 1 1 d . . . . .
C17 C 0.2593(7) 0.2450(7) 0.3748(5) 0.071(3) Uani 1 1 d . . . . .
H17 H 0.2952 0.2562 0.3998 0.085 Uiso 1 1 calc R U . . .
C18 C 0.2880(6) 0.2412(6) 0.3056(4) 0.061(2) Uani 1 1 d . . . . .
H18 H 0.3433 0.2512 0.2845 0.073 Uiso 1 1 calc R U . . .
N5 N 0.1452(9) 0.2334(7) 0.4766(5) 0.087(3) Uani 1 1 d . . . . .
O3 O 0.0779(8) 0.2168(8) 0.5020(4) 0.140(4) Uani 1 1 d . . . . .
O4 O 0.1902(7) 0.2530(6) 0.5079(4) 0.115(3) Uani 1 1 d . . . . .
C19 C 0.0594(6) 0.5657(6) 0.0650(4) 0.044(2) Uani 1 1 d . . . . .
H19A H 0.0702 0.5605 0.0177 0.052 Uiso 1 1 calc R U . . .
H19B H 0.0541 0.6283 0.0753 0.052 Uiso 1 1 calc R U . . .
C20 C -0.0393(6) 0.5657(6) 0.0971(3) 0.047(2) Uani 1 1 d . . . . .
H20B H -0.0338 0.5025 0.0881 0.057 Uiso 1 1 calc R U . . .
H20A H -0.0929 0.6162 0.0781 0.057 Uiso 1 1 calc R U . . .
N6 N -0.0682(4) 0.5841(4) 0.1701(3) 0.0433(17) Uani 1 1 d . . . . .
H6N H -0.0333 0.5950 0.1916 0.052 Uiso 1 1 calc R U . . .
C21 C -0.1659(6) 0.5811(6) 0.2008(4) 0.054(2) Uani 1 1 d . . . . .
H21B H -0.1585 0.5179 0.1897 0.065 Uiso 1 1 calc R U . . .
H21A H -0.2198 0.6319 0.1822 0.065 Uiso 1 1 calc R U . . .
C22 C -0.1968(7) 0.5959(7) 0.2743(4) 0.050(2) Uani 1 1 d . . . . .
C23 C -0.1490(6) 0.5185(7) 0.3127(5) 0.055(2) Uani 1 1 d . . . . .
H23 H -0.0971 0.4585 0.2931 0.066 Uiso 1 1 calc R U . . .
C24 C -0.1791(7) 0.5306(7) 0.3813(5) 0.056(2) Uani 1 1 d . . . . .
H24 H -0.1462 0.4797 0.4078 0.067 Uiso 1 1 calc R U . . .
C25 C -0.2587(7) 0.6198(8) 0.4090(4) 0.055(2) Uani 1 1 d . . . . .
C26 C -0.3081(7) 0.6957(7) 0.3726(5) 0.061(2) Uani 1 1 d . . . . .
H26 H -0.3616 0.7548 0.3924 0.073 Uiso 1 1 calc R U . . .
C27 C -0.2768(7) 0.6832(8) 0.3047(5) 0.065(3) Uani 1 1 d . . . . .
H27 H -0.3105 0.7347 0.2789 0.078 Uiso 1 1 calc R U . . .
N7 N -0.2905(8) 0.6313(8) 0.4824(4) 0.076(2) Uani 1 1 d . . . . .
O5 O -0.2311(7) 0.5727(6) 0.5139(3) 0.096(2) Uani 1 1 d . . . . .
O6 O -0.3715(6) 0.7014(7) 0.5066(3) 0.104(3) Uani 1 1 d . . . . .
N8 N 0.1778(4) 0.8651(4) 0.9136(3) 0.0367(15) Uani 1 1 d . . . . .
C28 C 0.1846(5) 0.9510(6) 0.9331(3) 0.042(2) Uani 1 1 d . . . . .
H28A H 0.1833 0.9484 0.9796 0.050 Uiso 1 1 calc R U . . .
H28B H 0.1257 1.0110 0.9262 0.050 Uiso 1 1 calc R U . . .
C29 C 0.2820(6) 0.9539(6) 0.8940(3) 0.047(2) Uani 1 1 d . . . . .
H29A H 0.2837 1.0105 0.9091 0.056 Uiso 1 1 calc R U . . .
H29B H 0.3410 0.8950 0.9022 0.056 Uiso 1 1 calc R U . . .
N9 N 0.2875(4) 0.9599(4) 0.8226(3) 0.0447(17) Uani 1 1 d . . . . .
H9N H 0.2525 0.9443 0.8042 0.054 Uiso 1 1 calc R U . . .
C30 C 0.3593(6) 0.9957(6) 0.7861(4) 0.055(2) Uani 1 1 d . . . . .
H30A H 0.4258 0.9548 0.7953 0.066 Uiso 1 1 calc R U . . .
H30B H 0.3355 1.0627 0.8009 0.066 Uiso 1 1 calc R U . . .
C31 C 0.3683(7) 0.9932(7) 0.7131(4) 0.046(2) Uani 1 1 d . . . . .
C32 C 0.4488(7) 0.9183(7) 0.6738(5) 0.065(3) Uani 1 1 d . . . . .
H32 H 0.4990 0.8688 0.6924 0.079 Uiso 1 1 calc R U . . .
C33 C 0.4578(7) 0.9140(8) 0.6072(5) 0.070(3) Uani 1 1 d . . . . .
H33 H 0.5134 0.8624 0.5808 0.084 Uiso 1 1 calc R U . . .
C34 C 0.3847(8) 0.9860(8) 0.5809(4) 0.060(2) Uani 1 1 d . . . . .
C35 C 0.3019(8) 1.0639(8) 0.6168(5) 0.077(3) Uani 1 1 d . . . . .
H35 H 0.2521 1.1126 0.5976 0.092 Uiso 1 1 calc R U . . .
C36 C 0.2961(8) 1.0663(8) 0.6840(5) 0.076(3) Uani 1 1 d . . . . .
H36 H 0.2417 1.1190 0.7101 0.091 Uiso 1 1 calc R U . . .
N10 N 0.3953(7) 0.9811(7) 0.5085(5) 0.091(3) Uani 1 1 d D . . . .
O7 O 0.4682(7) 0.9150(7) 0.4758(4) 0.112(3) Uani 1 1 d . . . . .
O8A O 0.3461(10) 1.0581(7) 0.4835(6) 0.078(4) Uiso 0.5 1 d D . P C 1
O8B O 0.3163(9) 1.0229(14) 0.4897(8) 0.126(6) Uiso 0.5 1 d D . P C 2
C37 C 0.0709(5) 0.8824(6) 0.9349(4) 0.043(2) Uani 1 1 d . . . . .
H37A H 0.0444 0.9051 0.9806 0.052 Uiso 1 1 calc R U . . .
H37B H 0.0703 0.8203 0.9322 0.052 Uiso 1 1 calc R U . . .
C38 C 0.0009(5) 0.9569(6) 0.8946(4) 0.045(2) Uani 1 1 d . . . . .
H38A H -0.0661 0.9609 0.9094 0.053 Uiso 1 1 calc R U . . .
H38B H -0.0062 1.0213 0.9021 0.053 Uiso 1 1 calc R U . . .
N11 N 0.0394(4) 0.9310(4) 0.8228(3) 0.0424(16) Uani 1 1 d . . . . .
H11N H 0.0993 0.8849 0.8056 0.051 Uiso 1 1 calc R U . . .
C39 C -0.0366(6) 0.9931(6) 0.7839(4) 0.054(2) Uani 1 1 d . . . . .
H39A H -0.0655 1.0618 0.7971 0.065 Uiso 1 1 calc R U . . .
H39B H -0.0915 0.9759 0.7936 0.065 Uiso 1 1 calc R U . . .
C40 C 0.0090(6) 0.9807(7) 0.7118(4) 0.046(2) Uani 1 1 d . . . . .
C41 C 0.0384(8) 1.0458(8) 0.6778(5) 0.075(3) Uani 1 1 d . . . . .
H41 H 0.0320 1.0981 0.7007 0.090 Uiso 1 1 calc R U . . .
C42 C 0.0767(8) 1.0370(8) 0.6116(6) 0.089(3) Uani 1 1 d . . . . .
H42 H 0.0952 1.0828 0.5894 0.107 Uiso 1 1 calc R U . . .
C43 C 0.0870(7) 0.9609(11) 0.5796(4) 0.078(3) Uani 1 1 d . . . . .
C44 C 0.0597(9) 0.8920(10) 0.6104(6) 0.098(4) Uani 1 1 d . . . . .
H44 H 0.0665 0.8400 0.5870 0.117 Uiso 1 1 calc R U . . .
C45 C 0.0224(7) 0.9034(9) 0.6764(5) 0.078(3) Uani 1 1 d . . . . .
H45 H 0.0053 0.8568 0.6986 0.094 Uiso 1 1 calc R U . . .
N12 N 0.1274(7) 0.9505(7) 0.5056(5) 0.112(3) Uani 1 1 d D . . . .
O9A O 0.1645(13) 0.8682(8) 0.4810(8) 0.109(5) Uiso 0.5 1 d D . P D 1
O10A O 0.1891(11) 0.9810(13) 0.4847(9) 0.138(6) Uiso 0.5 1 d D . P D 1
O9B O 0.1031(15) 0.9086(14) 0.4724(8) 0.144(7) Uiso 0.5 1 d D . P D 2
O10B O 0.1123(14) 1.0256(10) 0.4753(7) 0.124(6) Uiso 0.5 1 d D . P D 2
C46 C 0.2447(6) 0.7776(6) 0.9438(4) 0.045(2) Uani 1 1 d . . . . .
H46A H 0.2204 0.7872 0.9911 0.054 Uiso 1 1 calc R U . . .
H46B H 0.3124 0.7723 0.9324 0.054 Uiso 1 1 calc R U . . .
C47 C 0.2536(6) 0.6816(6) 0.9250(4) 0.050(2) Uani 1 1 d . . . . .
H47A H 0.2959 0.6296 0.9500 0.060 Uiso 1 1 calc R U . . .
H47B H 0.1863 0.6859 0.9369 0.060 Uiso 1 1 calc R U . . .
N13 N 0.2974(5) 0.6546(5) 0.8542(3) 0.0509(18) Uani 1 1 d . . . . .
H13N H 0.3160 0.6888 0.8247 0.061 Uiso 1 1 calc R U . . .
C48 C 0.3040(7) 0.5567(7) 0.8428(4) 0.072(3) Uani 1 1 d . . . . .
H48A H 0.3391 0.5104 0.8735 0.086 Uiso 1 1 calc R U . . .
H48B H 0.2354 0.5644 0.8521 0.086 Uiso 1 1 calc R U . . .
C49 C 0.3578(7) 0.5145(7) 0.7747(5) 0.059(2) Uani 1 1 d . . . . .
C50 C 0.4516(9) 0.4292(9) 0.7643(6) 0.086(3) Uani 1 1 d . . . . .
H50 H 0.4808 0.4019 0.7998 0.103 Uiso 1 1 calc R U . . .
C51 C 0.5025(8) 0.3839(8) 0.7026(6) 0.085(3) Uani 1 1 d . . . . .
H51 H 0.5652 0.3273 0.6966 0.102 Uiso 1 1 calc R U . . .
C52 C 0.4591(8) 0.4238(9) 0.6507(6) 0.069(3) Uani 1 1 d . . . . .
C53 C 0.3672(9) 0.5086(10) 0.6586(5) 0.078(3) Uani 1 1 d . . . . .
H53 H 0.3391 0.5362 0.6227 0.093 Uiso 1 1 calc R U . . .
C54 C 0.3169(7) 0.5524(7) 0.7213(6) 0.072(3) Uani 1 1 d . . . . .
H54 H 0.2540 0.6089 0.7270 0.087 Uiso 1 1 calc R U . . .
N14 N 0.5059(9) 0.3802(9) 0.5842(6) 0.097(3) Uani 1 1 d . . . . .
O11 O 0.5840(8) 0.3023(9) 0.5784(4) 0.141(4) Uani 1 1 d . . . . .
O12 O 0.4680(8) 0.4210(8) 0.5394(5) 0.136(4) Uani 1 1 d . . . . .
O13 O 0.0929(4) 0.5028(4) 0.2461(3) 0.0570(15) Uani 1 1 d . . . . .
N15 N 0.0359(5) 0.5634(6) 0.3521(3) 0.0581(19) Uani 1 1 d . . . . .
C55 C -0.0272(7) 0.6635(7) 0.3372(4) 0.066(3) Uani 1 1 d . . . . .
H55C H -0.0136 0.6706 0.2904 0.099 Uiso 1 1 calc R U . . .
H55A H -0.0126 0.7069 0.3574 0.099 Uiso 1 1 calc R U . . .
H55B H -0.0977 0.6800 0.3537 0.099 Uiso 1 1 calc R U . . .
C56 C 0.0327(7) 0.5419(8) 0.4223(4) 0.084(3) Uani 1 1 d . . . . .
H56A H -0.0329 0.5480 0.4441 0.127 Uiso 1 1 calc R U . . .
H56B H 0.0445 0.5877 0.4422 0.127 Uiso 1 1 calc R U . . .
H56C H 0.0846 0.4760 0.4262 0.127 Uiso 1 1 calc R U . . .
C57 C 0.0899(6) 0.4930(7) 0.3044(6) 0.059(2) Uani 1 1 d . . . . .
H57 H 0.1294 0.4298 0.3174 0.071 Uiso 1 1 calc R U . . .
O14 O 0.2682(4) 0.8193(4) 0.7505(3) 0.0628(17) Uani 1 1 d . . . . .
N16 N 0.3664(6) 0.7482(6) 0.6501(3) 0.065(2) Uani 1 1 d . . . . .
C58 C 0.3718(8) 0.7403(9) 0.5799(5) 0.105(4) Uani 1 1 d . . . . .
H58B H 0.3051 0.7792 0.5719 0.158 Uiso 1 1 calc R U . . .
H58C H 0.3969 0.6726 0.5677 0.158 Uiso 1 1 calc R U . . .
H58A H 0.4170 0.7639 0.5544 0.158 Uiso 1 1 calc R U . . .
C59 C 0.4582(8) 0.6847(8) 0.6725(5) 0.090(3) Uani 1 1 d . . . . .
H59B H 0.4484 0.7017 0.7175 0.135 Uiso 1 1 calc R U . . .
H59A H 0.5142 0.6930 0.6457 0.135 Uiso 1 1 calc R U . . .
H59C H 0.4729 0.6172 0.6691 0.135 Uiso 1 1 calc R U . . .
C60 C 0.2825(8) 0.8101(7) 0.6920(6) 0.069(3) Uani 1 1 d . . . . .
H60 H 0.2278 0.8517 0.6738 0.082 Uiso 1 1 calc R U . . .
O27 O 0.2591(8) 0.0447(7) 0.0709(6) 0.176(4) Uani 1 1 d . . . . .
O28 O 0.5192(7) 0.5081(7) 0.0558(5) 0.164(4) Uani 1 1 d . . . . .
O30 O 0.2799(7) 0.8550(7) 0.1060(5) 0.165(4) Uani 1 1 d . . . . .
O31A O 0.6345(13) 0.7883(12) 0.1027(8) 0.114(5) Uiso 0.5 1 d . . P E 1
O31B O 0.6433(13) 0.6739(13) 0.1000(8) 0.135(6) Uiso 0.5 1 d . . P F 2
O32 O 0.1243(5) 0.1993(5) 0.9828(3) 0.098(2) Uani 1 1 d . . . . .
O29 O 0.4678(10) 0.7046(9) 0.0478(5) 0.199(5) Uani 1 1 d . . . . .
O33A O 0.493(2) 0.041(2) 0.0654(15) 0.212(10) Uiso 0.5 1 d . . P G 1
O34A O 0.710(2) 0.792(2) 0.1079(13) 0.202(9) Uiso 0.5 1 d . . P H 1
O33B O 0.509(3) 0.027(3) 0.002(2) 0.239(13) Uiso 0.5 1 d . . P I 2
O34B O 0.6839(16) 0.8391(17) 0.0533(11) 0.165(7) Uiso 0.5 1 d . . P J 2

loop_
_atom_site_aniso_label
_atom_site_aniso_U_11
_atom_site_aniso_U_22
_atom_site_aniso_U_33
_atom_site_aniso_U_23
_atom_site_aniso_U_13
_atom_site_aniso_U_12
S1 0.0630(16) 0.0535(16) 0.0481(15) -0.0052(12) -0.0055(12) -0.0346(14)
O15 0.136(6) 0.139(6) 0.056(4) 0.028(4) -0.037(4) -0.110(5)
O16 0.065(4) 0.063(4) 0.066(4) 0.000(3) 0.000(3) -0.037(3)
O17 0.068(5) 0.076(5) 0.145(6) -0.036(4) 0.000(4) -0.033(4)
O18 0.077(4) 0.064(4) 0.058(4) -0.014(3) -0.016(3) -0.041(3)
S2 0.0461(15) 0.0538(16) 0.0491(15) -0.0006(12) -0.0111(11) -0.0212(13)
O19 0.059(4) 0.070(4) 0.114(5) -0.008(4) -0.004(3) -0.041(4)
O20 0.069(4) 0.057(4) 0.099(5) 0.022(4) -0.029(4) -0.010(3)
O21 0.075(4) 0.157(7) 0.054(4) -0.025(4) -0.012(3) -0.040(5)
O22 0.045(4) 0.054(4) 0.061(4) 0.000(3) -0.008(3) -0.018(3)
S3 0.0587(15) 0.0371(15) 0.0455(15) 0.0037(11) -0.0073(12) -0.0199(13)
O23 0.099(4) 0.050(4) 0.041(4) 0.001(3) -0.007(3) -0.029(3)
O24 0.071(4) 0.071(4) 0.063(4) 0.011(3) -0.018(3) 0.009(4)
O25 0.061(3) 0.035(3) 0.049(3) -0.008(3) -0.011(3) -0.020(3)
O26 0.095(5) 0.059(4) 0.105(5) -0.022(4) 0.010(4) -0.049(4)
N1 0.046(4) 0.044(4) 0.028(3) 0.001(3) -0.007(3) -0.026(4)
C1 0.063(6) 0.044(5) 0.035(5) 0.004(4) -0.009(4) -0.032(5)
C2 0.052(5) 0.045(5) 0.048(6) 0.012(4) -0.010(4) -0.030(4)
N2 0.066(4) 0.055(4) 0.034(4) 0.011(3) -0.014(3) -0.047(4)
C3 0.065(6) 0.059(6) 0.055(6) 0.002(5) -0.012(5) -0.037(5)
C4 0.050(5) 0.050(7) 0.052(6) 0.000(6) -0.010(5) -0.026(5)
C5 0.083(7) 0.065(8) 0.051(7) -0.017(6) -0.009(6) -0.008(6)
C6 0.096(8) 0.069(8) 0.062(8) -0.006(6) -0.015(6) -0.019(7)
C7 0.093(8) 0.102(9) 0.026(6) 0.006(7) -0.023(6) -0.058(8)
C8 0.108(8) 0.075(8) 0.053(8) -0.018(6) -0.036(7) 0.003(7)
C9 0.108(9) 0.067(8) 0.071(8) 0.000(7) -0.034(7) -0.021(7)
N3 0.081(7) 0.087(7) 0.113(9) -0.006(6) -0.037(7) -0.034(6)
O1 0.126(7) 0.146(8) 0.088(6) 0.008(5) -0.039(5) -0.066(6)
C10 0.065(6) 0.053(6) 0.036(5) -0.002(4) -0.014(4) -0.033(5)
C11 0.055(5) 0.040(5) 0.049(6) 0.010(4) -0.017(4) -0.022(4)
N4 0.066(4) 0.036(4) 0.030(4) 0.003(3) -0.011(3) -0.017(4)
C12 0.077(6) 0.052(6) 0.052(6) 0.017(5) -0.029(5) -0.034(5)
C13 0.073(6) 0.051(6) 0.053(6) 0.017(4) -0.028(5) -0.036(5)
C16 0.082(7) 0.072(7) 0.038(6) 0.018(5) -0.010(5) -0.045(6)
C17 0.074(7) 0.075(7) 0.067(8) 0.007(5) -0.034(6) -0.032(6)
C18 0.050(6) 0.082(7) 0.050(7) 0.004(5) -0.015(5) -0.029(5)
N5 0.125(8) 0.086(7) 0.068(8) 0.010(5) -0.028(7) -0.063(6)
O3 0.179(9) 0.205(11) 0.076(6) 0.018(6) 0.007(6) -0.142(9)
O4 0.160(8) 0.138(7) 0.066(5) 0.000(5) -0.026(5) -0.084(6)
C19 0.053(6) 0.044(5) 0.039(5) -0.002(4) -0.009(4) -0.027(5)
C20 0.050(6) 0.054(6) 0.039(6) 0.003(4) -0.024(4) -0.020(4)
N6 0.049(4) 0.064(5) 0.035(4) 0.004(3) -0.014(3) -0.040(4)
C21 0.054(6) 0.064(6) 0.052(6) 0.003(5) -0.015(4) -0.032(5)
C22 0.054(6) 0.047(6) 0.055(6) 0.000(6) -0.011(5) -0.030(5)
C23 0.052(5) 0.055(7) 0.054(7) -0.004(6) -0.002(5) -0.025(5)
C24 0.054(6) 0.047(7) 0.061(7) -0.001(5) -0.010(5) -0.022(6)
C25 0.068(7) 0.072(8) 0.036(6) 0.000(6) -0.008(6) -0.042(7)
C26 0.056(6) 0.060(7) 0.058(7) -0.012(6) -0.004(6) -0.022(5)
C27 0.066(7) 0.066(8) 0.064(8) 0.010(6) -0.022(6) -0.030(6)
N7 0.073(7) 0.087(7) 0.065(8) -0.014(6) -0.009(6) -0.037(6)
O5 0.125(6) 0.098(6) 0.057(5) 0.011(4) -0.029(5) -0.044(5)
O6 0.070(5) 0.136(7) 0.073(5) -0.038(5) 0.003(4) -0.026(5)
N8 0.044(4) 0.040(4) 0.034(4) 0.005(3) -0.009(3) -0.026(3)
C28 0.055(5) 0.043(5) 0.030(4) 0.002(4) -0.011(4) -0.026(4)
C29 0.050(5) 0.050(5) 0.046(6) -0.005(4) -0.012(4) -0.026(4)
N9 0.059(4) 0.063(5) 0.031(4) -0.001(3) -0.003(3) -0.046(4)
C30 0.061(6) 0.054(6) 0.063(7) 0.007(5) -0.012(5) -0.038(5)
C31 0.040(5) 0.042(6) 0.054(6) 0.006(6) -0.005(5) -0.021(5)
C32 0.059(7) 0.069(7) 0.054(7) 0.010(6) -0.018(6) -0.017(6)
C33 0.050(6) 0.072(8) 0.066(8) 0.003(6) 0.000(6) -0.017(6)
C34 0.072(7) 0.075(8) 0.025(6) 0.006(6) 0.001(6) -0.034(7)
C35 0.070(7) 0.075(8) 0.051(7) 0.004(6) -0.004(6) -0.012(7)
C36 0.082(8) 0.064(7) 0.058(8) -0.012(6) 0.010(6) -0.027(7)
N10 0.067(6) 0.069(7) 0.111(9) 0.007(6) -0.027(6) -0.010(5)
O7 0.121(7) 0.096(6) 0.070(5) 0.001(4) -0.013(5) -0.017(6)
C37 0.050(6) 0.045(5) 0.040(5) 0.000(4) -0.011(4) -0.026(4)
C38 0.041(5) 0.042(5) 0.051(6) 0.002(4) -0.004(4) -0.023(4)
N11 0.030(4) 0.051(4) 0.030(4) -0.006(3) -0.001(3) -0.008(3)
C39 0.046(5) 0.057(6) 0.053(6) -0.001(5) -0.014(5) -0.017(5)
C40 0.046(5) 0.050(6) 0.043(6) 0.002(5) -0.019(4) -0.018(5)
C41 0.109(8) 0.074(8) 0.056(8) 0.008(6) -0.024(6) -0.053(7)
C42 0.144(10) 0.087(8) 0.038(8) -0.008(6) -0.001(6) -0.063(8)
C43 0.067(6) 0.134(11) 0.009(6) -0.009(7) -0.007(5) -0.028(7)
C44 0.136(10) 0.148(11) 0.067(9) -0.005(8) -0.016(7) -0.114(10)
C45 0.106(8) 0.127(10) 0.039(7) 0.002(6) -0.003(5) -0.091(7)
N12 0.091(7) 0.101(8) 0.156(11) -0.011(8) -0.020(7) -0.056(6)
C46 0.055(5) 0.043(6) 0.041(5) 0.005(4) -0.014(4) -0.025(5)
C47 0.051(5) 0.043(6) 0.052(6) -0.001(4) -0.010(4) -0.019(4)
N13 0.078(5) 0.036(4) 0.046(5) -0.004(3) -0.013(4) -0.032(4)
C48 0.079(7) 0.067(7) 0.065(7) -0.007(5) -0.009(5) -0.034(6)
C49 0.051(6) 0.058(7) 0.058(7) -0.020(6) -0.002(6) -0.021(6)
C50 0.090(9) 0.092(9) 0.076(9) -0.013(7) -0.019(7) -0.040(8)
C51 0.069(7) 0.090(8) 0.077(8) -0.010(8) -0.016(8) -0.022(6)
C52 0.041(7) 0.079(8) 0.075(9) -0.037(7) 0.017(7) -0.026(6)
C53 0.093(9) 0.114(10) 0.053(8) -0.006(7) -0.014(6) -0.070(9)
C54 0.068(7) 0.074(7) 0.080(8) -0.014(7) -0.012(7) -0.038(6)
N14 0.072(8) 0.109(9) 0.091(10) -0.022(8) 0.003(7) -0.034(7)
O11 0.122(7) 0.146(9) 0.101(7) -0.050(6) 0.001(6) -0.025(7)
O12 0.131(8) 0.166(10) 0.086(7) -0.020(6) -0.019(6) -0.050(7)
O13 0.064(4) 0.071(4) 0.033(4) 0.005(3) -0.006(3) -0.033(3)
N15 0.057(5) 0.076(6) 0.037(5) 0.013(5) -0.018(4) -0.026(5)
C55 0.092(7) 0.063(7) 0.045(5) 0.005(5) -0.013(5) -0.041(6)
C56 0.086(7) 0.106(8) 0.042(6) 0.008(5) -0.016(5) -0.031(6)
C57 0.049(6) 0.042(6) 0.063(8) 0.002(6) 0.000(5) -0.009(5)
O14 0.075(4) 0.086(5) 0.032(4) -0.015(3) 0.003(3) -0.045(4)
N16 0.067(6) 0.080(6) 0.038(5) -0.010(4) -0.005(5) -0.029(5)
C58 0.109(9) 0.129(10) 0.067(8) -0.015(7) -0.014(6) -0.047(8)
C59 0.075(8) 0.088(8) 0.093(8) 0.006(6) -0.015(6) -0.031(7)
C60 0.062(7) 0.074(7) 0.068(8) -0.010(6) -0.012(7) -0.030(6)
O27 0.151(8) 0.124(8) 0.230(11) -0.028(8) -0.001(8) -0.061(7)
O28 0.136(7) 0.128(8) 0.220(11) 0.063(7) -0.057(7) -0.059(6)
O30 0.154(8) 0.133(8) 0.181(9) -0.012(7) -0.017(7) -0.055(7)
O32 0.096(5) 0.113(6) 0.072(4) -0.015(4) -0.016(4) -0.038(4)
O29 0.253(13) 0.168(10) 0.149(9) 0.048(7) -0.021(8) -0.097(10)

loop_
_atom_type_symbol
_atom_type_description
_atom_type_scat_dispersion_real
_atom_type_scat_dispersion_imag
_atom_type_scat_source
C C 0.0033 0.0016 'International Tables Vol C Tables 4.2.6.8 and 6.1.1.4'
H H 0.0000 0.0000 'International Tables Vol C Tables 4.2.6.8 and 6.1.1.4'
N N 0.0061 0.0033 'International Tables Vol C Tables 4.2.6.8 and 6.1.1.4'
O O 0.0106 0.0060 'International Tables Vol C Tables 4.2.6.8 and 6.1.1.4'
S S 0.1246 0.1234 'International Tables Vol C Tables 4.2.6.8 and 6.1.1.4'

loop_
_geom_angle_atom_site_label_1
_geom_angle_atom_site_label_2
_geom_angle_atom_site_label_3
_geom_angle
O15 S1 O16 108.8(3)
O15 S1 O18 109.9(4)
O16 S1 O18 111.3(3)
O15 S1 O17 111.0(4)
O16 S1 O17 108.4(4)
O18 S1 O17 107.4(3)
O20 S2 O21 109.8(4)
O20 S2 O22 109.4(3)
O21 S2 O22 109.3(3)
O20 S2 O19 109.3(4)
O21 S2 O19 110.9(4)
O22 S2 O19 108.1(3)
O24 S3 O23 110.5(3)
O24 S3 O25 109.9(3)
O23 S3 O25 110.2(3)
O24 S3 O26 110.1(4)
O23 S3 O26 109.6(4)
O25 S3 O26 106.5(3)
C19 N1 C1 110.9(5)
C19 N1 C10 110.7(5)
C1 N1 C10 108.4(5)
N1 C1 C2 114.5(6)
N2 C2 C1 113.5(6)
C2 N2 C3 112.4(5)
N2 C3 C4 114.0(6)
C5 C4 C9 118.4(8)
C5 C4 C3 120.9(8)
C9 C4 C3 120.6(9)
C4 C5 C6 120.9(9)
C5 C6 C7 118.3(9)
C8 C7 C6 122.1(8)
C8 C7 N3 119.7(10)
C6 C7 N3 118.2(10)
C7 C8 C9 118.6(9)
C8 C9 C4 121.8(9)
O1 N3 O2A 119.7(15)
O1 N3 O2B 123.4(11)
O1 N3 C7 117.8(9)
O2A N3 C7 114.9(14)
O2B N3 C7 117.2(10)
N1 C10 C11 113.6(6)
N4 C11 C10 111.8(6)
C12 N4 C11 111.4(6)
N4 C12 C13 113.1(7)
C14A C13 C18 121.0(11)
C14A C13 C12 117.0(10)
C18 C13 C12 120.8(8)
C18 C13 C14B 116.2(9)
C12 C13 C14B 121.0(9)
C13 C14A C15A 118.8(16)
C16 C15A C14A 121.4(17)
C15B C14B C13 120.6(15)
C14B C15B C16 116.0(16)
C15A C16 C17 117.6(11)
C17 C16 C15B 124.0(10)
C15A C16 N5 121.9(12)
C17 C16 N5 118.7(9)
C15B C16 N5 115.1(11)
C16 C17 C18 117.6(8)
C13 C18 C17 121.0(8)
O3 N5 O4 122.1(10)
O3 N5 C16 119.3(10)
O4 N5 C16 118.7(10)
N1 C19 C20 114.4(6)
C19 C20 N6 112.7(5)
C21 N6 C20 111.2(5)
N6 C21 C22 113.5(6)
C23 C22 C27 119.0(8)
C23 C22 C21 119.3(8)
C27 C22 C21 121.6(9)
C22 C23 C24 119.7(8)
C25 C24 C23 118.7(8)
C26 C25 C24 122.7(8)
C26 C25 N7 119.3(9)
C24 C25 N7 118.0(10)
C25 C26 C27 118.1(8)
C26 C27 C22 121.8(8)
O6 N7 O5 124.3(9)
O6 N7 C25 117.6(10)
O5 N7 C25 118.0(9)
C46 N8 C28 108.8(5)
C46 N8 C37 110.5(5)
C28 N8 C37 110.0(5)
N8 C28 C29 112.3(6)
N9 C29 C28 111.8(6)
C29 N9 C30 113.1(5)
N9 C30 C31 111.1(6)
C32 C31 C36 117.8(8)
C32 C31 C30 120.7(8)
C36 C31 C30 121.5(8)
C31 C32 C33 121.6(8)
C34 C33 C32 118.7(8)
C33 C34 C35 123.4(8)
C33 C34 N10 118.4(9)
C35 C34 N10 118.2(10)
C34 C35 C36 116.2(9)
C31 C36 C35 122.3(9)
O7 N10 O8B 119.6(13)
O7 N10 O8A 120.5(11)
O7 N10 C34 119.5(8)
O8B N10 C34 116.2(12)
O8A N10 C34 116.4(11)
N8 C37 C38 113.8(6)
N11 C38 C37 112.5(6)
C39 N11 C38 113.1(5)
N11 C39 C40 112.4(6)
C45 C40 C41 116.8(8)
C45 C40 C39 121.1(9)
C41 C40 C39 122.1(8)
C42 C41 C40 122.4(9)
C43 C42 C41 118.1(10)
C42 C43 C44 122.9(8)
C42 C43 N12 119.1(12)
C44 C43 N12 118.0(12)
C45 C44 C43 117.0(9)
C44 C45 C40 122.7(9)
O9B N12 O10B 101.2(16)
O10A N12 O9A 106.9(14)
O9B N12 C43 120.3(13)
O10B N12 C43 117.7(12)
O10A N12 C43 114.6(12)
O9A N12 C43 116.6(12)
N8 C46 C47 116.0(6)
N13 C47 C46 113.6(6)
C47 N13 C48 107.9(6)
C49 C48 N13 113.9(7)
C54 C49 C50 117.5(8)
C54 C49 C48 123.1(9)
C50 C49 C48 119.4(10)
C51 C50 C49 121.8(10)
C52 C51 C50 118.9(10)
C51 C52 C53 121.2(9)
C51 C52 N14 122.8(11)
C53 C52 N14 116.0(12)
C52 C53 C54 118.9(10)
C49 C54 C53 121.7(9)
O12 N14 O11 124.0(11)
O12 N14 C52 120.5(12)
O11 N14 C52 115.5(12)
C57 N15 C55 120.9(7)
C57 N15 C56 122.4(8)
C55 N15 C56 116.6(7)
O13 C57 N15 127.0(8)
C60 N16 C59 120.4(8)
C60 N16 C58 122.8(9)
C59 N16 C58 116.8(8)
O14 C60 N16 128.2(9)

loop_
_geom_bond_atom_site_label_1
_geom_bond_atom_site_label_2
_geom_bond_distance
_geom_bond_site_symmetry_2
S1 O15 1.442(6) .
S1 O16 1.474(5) .
S1 O18 1.475(5) .
S1 O17 1.478(7) .
S2 O20 1.444(6) .
S2 O21 1.449(6) .
S2 O22 1.473(5) .
S2 O19 1.484(6) .
S3 O24 1.454(6) .
S3 O23 1.460(5) .
S3 O25 1.479(5) .
S3 O26 1.486(6) .
N1 C19 1.474(9) .
N1 C1 1.480(9) .
N1 C10 1.487(9) .
C1 C2 1.526(10) .
C2 N2 1.476(9) .
N2 C3 1.500(9) .
C3 C4 1.510(11) .
C4 C5 1.368(12) .
C4 C9 1.370(12) .
C5 C6 1.375(12) .
C6 C7 1.377(13) .
C7 C8 1.342(13) .
C7 N3 1.507(12) .
C8 C9 1.367(13) .
N3 O1 1.188(10) .
N3 O2A 1.2198(11) .
N3 O2B 1.2203(11) .
C10 C11 1.505(10) .
C11 N4 1.486(9) .
N4 C12 1.478(9) .
C12 C13 1.494(11) .
C13 C14A 1.281(19) .
C13 C18 1.366(11) .
C13 C14B 1.55(2) .
C14A C15A 1.42(2) .
C15A C16 1.36(2) .
C14B C15B 1.33(2) .
C15B C16 1.43(2) .
C16 C17 1.376(11) .
C16 N5 1.480(12) .
C17 C18 1.407(11) .
N5 O3 1.171(10) .
N5 O4 1.208(10) .
C19 C20 1.497(10) .
C20 N6 1.499(8) .
N6 C21 1.498(9) .
C21 C22 1.503(11) .
C22 C23 1.379(11) .
C22 C27 1.386(11) .
C23 C24 1.399(11) .
C24 C25 1.384(12) .
C25 C26 1.347(12) .
C25 N7 1.498(11) .
C26 C27 1.385(11) .
N7 O6 1.216(10) .
N7 O5 1.222(10) .
N8 C46 1.460(9) .
N8 C28 1.479(9) .
N8 C37 1.485(9) .
C28 C29 1.535(10) .
C29 N9 1.478(9) .
N9 C30 1.480(9) .
C30 C31 1.508(11) .
C31 C32 1.359(11) .
C31 C36 1.377(12) .
C32 C33 1.378(12) .
C33 C34 1.345(12) .
C34 C35 1.364(12) .
C34 N10 1.494(12) .
C35 C36 1.396(12) .
N10 O7 1.191(9) .
N10 O8B 1.2202(11) .
N10 O8A 1.2203(11) .
C37 C38 1.515(10) .
C38 N11 1.493(9) .
N11 C39 1.488(9) .
C39 C40 1.489(11) .
C40 C45 1.366(12) .
C40 C41 1.367(12) .
C41 C42 1.359(12) .
C42 C43 1.331(14) .
C43 C44 1.375(14) .
C43 N12 1.515(12) .
C44 C45 1.354(13) .
N12 O9B 1.2197(11) .
N12 O10B 1.2198(11) .
N12 O10A 1.2200(11) .
N12 O9A 1.2201(11) .
C46 C47 1.502(10) .
C47 N13 1.478(9) .
N13 C48 1.503(10) .
C48 C49 1.490(12) .
C49 C54 1.370(12) .
C49 C50 1.394(13) .
C50 C51 1.386(13) .
C51 C52 1.364(13) .
C52 C53 1.376(13) .
C52 N14 1.460(14) .
C53 C54 1.394(12) .
N14 O12 1.199(11) .
N14 O11 1.216(12) .
O13 C57 1.213(10) .
N15 C57 1.341(11) .
N15 C55 1.436(11) .
N15 C56 1.476(10) .
O14 C60 1.203(10) .
N16 C60 1.327(11) .
N16 C59 1.449(11) .
N16 C58 1.469(11) .
O33B O33B 1.03(6) 2_655

loop_
_platon_squeeze_void_nr
_platon_squeeze_void_average_x
_platon_squeeze_void_average_y
_platon_squeeze_void_average_z
_platon_squeeze_void_volume
_platon_squeeze_void_count_electrons
_platon_squeeze_void_content
1 0.139 0.677 0.645 14 1 ' '
2 0.376 0.908 0.266 173 45 ' '
3 0.624 0.092 0.734 173 46 ' '
4 0.861 0.323 0.355 14 1 ' '
